data_7052284
loop_
_publ_author_name
'Zhu, Qin-Yu'
'Lin, Hai-Hong'
'Dai, Jie'
'Bian, Guo-Qing'
'Zhang, Yong'
'Lu, Wen'

_publ_section_title
;
 A supramolecular system of tetrathiafulvalene, assembled by hydrogen
 bonding, ionic coordination bonding and topological cooperation
;
_journal_issue 8
_journal_name_full 'New Journal of Chemistry'
_journal_page_first 1140
_journal_paper_doi 10.1039/b604258a
_journal_volume 30
_journal_year 2006
_chemical_formula_moiety 'C16 H15 N3 Na2 O6 S6,C6 H5 N3'
_chemical_formula_sum 'C22 H20 N6 Na2 O6 S6'
_chemical_formula_weight 702.78
_chemical_name_systematic
; 
 ? 
;
_space_group_IT_number 14
_symmetry_cell_setting monoclinic
_symmetry_Int_Tables_number 14
_symmetry_space_group_name_Hall '-P 2yn'
_symmetry_space_group_name_H-M 'P 1 21/n 1'
_atom_sites_solution_hydrogens geom
_atom_sites_solution_primary direct
_atom_sites_solution_secondary difmap
_audit_creation_method SHELXL-97
_cell_angle_alpha 90.00
_cell_angle_beta 93.228(5)
_cell_angle_gamma 90.00
_cell_formula_units_Z 4
_cell_length_a 10.3953(19)
_cell_length_b 6.5823(12)
_cell_length_c 43.283(8)
_cell_measurement_reflns_used 8917
_cell_measurement_temperature 193(2)
_cell_measurement_theta_max 25.3
_cell_measurement_theta_min 3.1
_cell_volume 2956.9(9)
_computing_cell_refinement CrystalClear
_computing_data_collection CrystalClear
_computing_data_reduction CrystalStructure
_computing_structure_refinement 'SHELXL-97 (Sheldrick, 1997)'
_computing_structure_solution 'SHELXS-97 (Sheldrick, 1990)'
_diffrn_ambient_temperature 193(2)
_diffrn_detector_area_resol_mean 7.31
_diffrn_measured_fraction_theta_full 0.956
_diffrn_measured_fraction_theta_max 0.956
_diffrn_measurement_device_type 'Rigaku Mercury'
_diffrn_measurement_method \w
_diffrn_radiation_monochromator graphite
_diffrn_radiation_source 'fine-focus sealed tube'
_diffrn_radiation_type MoK\a
_diffrn_radiation_wavelength 0.71073
_diffrn_reflns_av_R_equivalents 0.0339
_diffrn_reflns_av_sigmaI/netI 0.0366
_diffrn_reflns_limit_h_max 12
_diffrn_reflns_limit_h_min -12
_diffrn_reflns_limit_k_max 7
_diffrn_reflns_limit_k_min -7
_diffrn_reflns_limit_l_max 48
_diffrn_reflns_limit_l_min -52
_diffrn_reflns_number 21243
_diffrn_reflns_theta_full 25.35
_diffrn_reflns_theta_max 25.35
_diffrn_reflns_theta_min 3.13
_exptl_absorpt_coefficient_mu 0.541
_exptl_absorpt_correction_T_max 0.9136
_exptl_absorpt_correction_T_min 0.7371
_exptl_absorpt_correction_type multi-scan
_exptl_absorpt_process_details 'Jacobson, R. (1998) Private communication'
_exptl_crystal_colour red
_exptl_crystal_density_diffrn 1.579
_exptl_crystal_density_method 'not measured'
_exptl_crystal_description block
_exptl_crystal_F_000 1440
_exptl_crystal_size_max 0.60
_exptl_crystal_size_mid 0.40
_exptl_crystal_size_min 0.17
_refine_diff_density_max 0.298
_refine_diff_density_min -0.291
_refine_diff_density_rms 0.059
_refine_ls_extinction_method none
_refine_ls_goodness_of_fit_ref 1.182
_refine_ls_hydrogen_treatment mixed
_refine_ls_matrix_type full
_refine_ls_number_parameters 406
_refine_ls_number_reflns 5165
_refine_ls_number_restraints 0
_refine_ls_restrained_S_all 1.182
_refine_ls_R_factor_all 0.0531
_refine_ls_R_factor_gt 0.0451
_refine_ls_shift/su_max 0.001
_refine_ls_shift/su_mean 0.000
_refine_ls_structure_factor_coef Fsqd
_refine_ls_weighting_details 'calc w=1/[\s^2^(Fo^2^)+(0.0266P)^2^+2.9084P] where P=(Fo^2^+2Fc^2^)/3'
_refine_ls_weighting_scheme calc
_refine_ls_wR_factor_gt 0.0891
_refine_ls_wR_factor_ref 0.0921
_reflns_number_gt 4657
_reflns_number_total 5165
_reflns_threshold_expression >2sigma(I)
_cod_data_source_file b604258a.txt
_cod_data_source_block shelxl
_cod_original_sg_symbol_Hall '-p 2yn'
_cod_original_sg_symbol_H-M 'p 21/n'
_cod_database_code 7052284

loop_
_symmetry_equiv_pos_as_xyz
'x, y, z'
'-x+1/2, y+1/2, -z+1/2'
'-x, -y, -z'
'x-1/2, -y-1/2, z-1/2'

loop_
_atom_site_label
_atom_site_type_symbol
_atom_site_fract_x
_atom_site_fract_y
_atom_site_fract_z
_atom_site_U_iso_or_equiv
_atom_site_adp_type
_atom_site_occupancy
_atom_site_symmetry_multiplicity
_atom_site_calc_flag
_atom_site_refinement_flags
_atom_site_disorder_assembly
_atom_site_disorder_group
S1 S 0.22306(6) 0.00977(10) 0.365691(16) 0.02249(17) Uani 1 1 d . . .
S2 S 0.35722(6) 0.40354(10) 0.375565(16) 0.02194(16) Uani 1 1 d . . .
S3 S 0.20747(8) -0.03837(12) 0.440412(17) 0.0334(2) Uani 1 1 d . . .
S4 S 0.35175(8) 0.34780(12) 0.449151(18) 0.0341(2) Uani 1 1 d . . .
S5 S 0.18444(9) -0.08945(14) 0.509549(19) 0.0415(2) Uani 1 1 d . . .
S6 S 0.33390(8) 0.34326(12) 0.518244(18) 0.0346(2) Uani 1 1 d . . .
Na1 Na 0.48244(10) -0.20673(16) 0.27598(2) 0.0250(3) Uani 1 1 d . . .
Na2 Na 0.38273(10) 0.28045(16) 0.24798(3) 0.0277(3) Uani 1 1 d . . .
O1 O 0.30951(17) 0.0310(3) 0.28283(4) 0.0233(4) Uani 1 1 d . . .
O2 O 0.12099(17) -0.0554(3) 0.30107(5) 0.0298(5) Uani 1 1 d . . .
O3 O 0.29625(17) 0.4873(3) 0.28748(4) 0.0229(4) Uani 1 1 d . . .
O4 O 0.44472(17) 0.6015(3) 0.32241(4) 0.0249(4) Uani 1 1 d . . .
O5 O 0.4646(2) -0.0395(3) 0.22809(5) 0.0268(5) Uani 1 1 d . . .
O6 O 0.5775(2) 0.4740(3) 0.26129(6) 0.0302(5) Uani 1 1 d . . .
N1 N 0.6727(2) -0.0417(3) 0.30496(6) 0.0262(5) Uani 1 1 d . . .
N2 N 0.7901(2) -0.0391(4) 0.29522(6) 0.0276(6) Uani 1 1 d . . .
N3 N 0.8748(2) -0.0246(4) 0.31985(6) 0.0250(5) Uani 1 1 d . . .
N4 N 0.6854(2) 0.4830(3) 0.34461(5) 0.0232(5) Uani 1 1 d . . .
N5 N 0.7442(2) 0.4723(3) 0.31770(6) 0.0265(5) Uani 1 1 d . . .
N6 N 0.8690(2) 0.4705(3) 0.32368(6) 0.0269(5) Uani 1 1 d . . .
C1 C 0.2275(2) 0.0350(4) 0.30275(6) 0.0187(6) Uani 1 1 d . . .
C2 C 0.3552(2) 0.4826(4) 0.31341(6) 0.0193(6) Uani 1 1 d . . .
C3 C 0.2591(2) 0.1489(4) 0.33260(6) 0.0184(6) Uani 1 1 d . . .
C4 C 0.3172(2) 0.3294(4) 0.33709(6) 0.0178(6) Uani 1 1 d . . .
C5 C 0.2871(2) 0.1899(4) 0.39243(6) 0.0203(6) Uani 1 1 d . . .
C6 C 0.2825(3) 0.1690(4) 0.42301(7) 0.0237(6) Uani 1 1 d . . .
C7 C 0.2318(3) 0.0546(4) 0.47836(6) 0.0263(6) Uani 1 1 d . . .
C8 C 0.2961(3) 0.2298(4) 0.48218(6) 0.0253(6) Uani 1 1 d . . .
C9 C 0.0851(3) -0.2816(5) 0.49139(8) 0.0472(9) Uani 1 1 d . . .
H9A H 0.0185 -0.2178 0.4777 0.071 Uiso 1 1 calc R . .
H9B H 0.0441 -0.3612 0.5073 0.071 Uiso 1 1 calc R . .
H9C H 0.1381 -0.3713 0.4793 0.071 Uiso 1 1 calc R . .
C10 C 0.4756(3) 0.2025(5) 0.53113(8) 0.0401(8) Uani 1 1 d . . .
H10A H 0.4545 0.0577 0.5322 0.060 Uiso 1 1 calc R . .
H10B H 0.5063 0.2505 0.5517 0.060 Uiso 1 1 calc R . .
H10C H 0.5432 0.2228 0.5165 0.060 Uiso 1 1 calc R . .
C11 C 0.6824(2) -0.0278(4) 0.33673(7) 0.0223(6) Uani 1 1 d . . .
C12 C 0.8124(2) -0.0174(4) 0.34655(7) 0.0218(6) Uani 1 1 d . . .
C13 C 0.8532(3) -0.0046(4) 0.37770(7) 0.0275(7) Uani 1 1 d . . .
H13 H 0.9419 0.0011 0.3842 0.033 Uiso 1 1 calc R . .
C14 C 0.7582(3) -0.0007(4) 0.39845(7) 0.0325(7) Uani 1 1 d . . .
H14 H 0.7815 0.0082 0.4199 0.039 Uiso 1 1 calc R . .
C15 C 0.6263(3) -0.0096(4) 0.38859(8) 0.0340(7) Uani 1 1 d . . .
H15 H 0.5635 -0.0055 0.4037 0.041 Uiso 1 1 calc R . .
C16 C 0.5861(3) -0.0240(4) 0.35805(7) 0.0285(7) Uani 1 1 d . . .
H16 H 0.4973 -0.0310 0.3516 0.034 Uiso 1 1 calc R . .
C17 C 0.7732(2) 0.4895(4) 0.36904(7) 0.0216(6) Uani 1 1 d . . .
C18 C 0.8917(3) 0.4817(4) 0.35512(7) 0.0239(6) Uani 1 1 d . . .
C19 C 1.0078(3) 0.4870(5) 0.37335(8) 0.0348(8) Uani 1 1 d . . .
H19 H 1.0890 0.4832 0.3643 0.042 Uiso 1 1 calc R . .
C20 C 0.9990(3) 0.4978(5) 0.40460(8) 0.0428(9) Uani 1 1 d . . .
H20 H 1.0759 0.5017 0.4175 0.051 Uiso 1 1 calc R . .
C21 C 0.8796(3) 0.5032(5) 0.41828(7) 0.0382(8) Uani 1 1 d . . .
H21 H 0.8783 0.5094 0.4402 0.046 Uiso 1 1 calc R . .
C22 C 0.7649(3) 0.4999(4) 0.40103(7) 0.0291(7) Uani 1 1 d . . .
H22 H 0.6844 0.5045 0.4103 0.035 Uiso 1 1 calc R . .
H3 H 0.956(3) -0.025(5) 0.3162(7) 0.035(9) Uiso 1 1 d . . .
H4 H 0.602(3) 0.502(5) 0.3431(8) 0.050(11) Uiso 1 1 d . . .
H5A H 0.512(4) -0.041(6) 0.2115(9) 0.055(12) Uiso 1 1 d . . .
H5B H 0.393(4) -0.051(6) 0.2185(9) 0.066(14) Uiso 1 1 d . . .
H6A H 0.631(4) 0.456(6) 0.2776(10) 0.068(13) Uiso 1 1 d . . .
H6B H 0.618(3) 0.465(5) 0.2462(9) 0.042(11) Uiso 1 1 d . . .

loop_
_atom_site_aniso_label
_atom_site_aniso_U_11
_atom_site_aniso_U_22
_atom_site_aniso_U_33
_atom_site_aniso_U_23
_atom_site_aniso_U_13
_atom_site_aniso_U_12
S1 0.0265(4) 0.0250(3) 0.0161(4) -0.0004(3) 0.0021(3) -0.0072(3)
S2 0.0239(3) 0.0251(3) 0.0167(4) -0.0004(3) -0.0003(3) -0.0060(3)
S3 0.0495(5) 0.0323(4) 0.0179(4) 0.0022(3) -0.0018(3) -0.0168(4)
S4 0.0519(5) 0.0327(4) 0.0174(4) 0.0002(3) -0.0018(3) -0.0171(4)
S5 0.0542(5) 0.0479(5) 0.0223(4) 0.0083(4) 0.0031(4) -0.0176(4)
S6 0.0455(5) 0.0368(4) 0.0211(4) -0.0083(3) -0.0006(3) 0.0039(4)
Na1 0.0249(6) 0.0283(6) 0.0219(6) 0.0037(5) 0.0024(5) 0.0023(5)
Na2 0.0353(6) 0.0272(6) 0.0212(6) 0.0034(5) 0.0069(5) 0.0038(5)
O1 0.0248(10) 0.0282(10) 0.0176(11) -0.0016(8) 0.0079(8) 0.0006(8)
O2 0.0219(10) 0.0410(12) 0.0268(12) -0.0127(10) 0.0043(8) -0.0094(9)
O3 0.0226(10) 0.0291(10) 0.0168(11) 0.0015(8) -0.0005(8) 0.0005(8)
O4 0.0236(10) 0.0286(10) 0.0225(11) 0.0027(8) 0.0011(8) -0.0065(8)
O5 0.0224(11) 0.0386(12) 0.0195(12) 0.0013(9) 0.0025(9) 0.0010(9)
O6 0.0281(11) 0.0440(13) 0.0187(12) -0.0003(10) 0.0044(10) 0.0060(10)
N1 0.0231(12) 0.0282(13) 0.0275(14) -0.0001(11) 0.0028(10) -0.0019(10)
N2 0.0297(13) 0.0290(13) 0.0244(14) -0.0012(11) 0.0055(11) -0.0039(10)
N3 0.0198(12) 0.0284(13) 0.0271(15) -0.0024(11) 0.0048(11) -0.0034(10)
N4 0.0222(13) 0.0248(12) 0.0225(14) 0.0008(10) 0.0013(10) 0.0011(10)
N5 0.0297(13) 0.0272(13) 0.0227(14) 0.0013(11) 0.0012(10) 0.0002(10)
N6 0.0284(13) 0.0280(13) 0.0245(14) 0.0000(11) 0.0038(10) 0.0012(10)
C1 0.0187(13) 0.0217(13) 0.0153(14) 0.0010(11) -0.0021(11) 0.0022(11)
C2 0.0151(13) 0.0227(14) 0.0206(15) -0.0007(11) 0.0058(11) 0.0018(11)
C3 0.0138(12) 0.0259(14) 0.0157(14) 0.0003(11) 0.0033(10) 0.0019(10)
C4 0.0143(12) 0.0265(14) 0.0126(14) -0.0029(11) 0.0003(10) 0.0006(11)
C5 0.0186(13) 0.0221(13) 0.0202(15) 0.0013(12) 0.0008(11) -0.0021(11)
C6 0.0253(14) 0.0248(14) 0.0206(16) 0.0013(12) -0.0024(12) -0.0048(12)
C7 0.0290(15) 0.0328(16) 0.0170(15) 0.0034(12) 0.0010(12) 0.0000(13)
C8 0.0315(15) 0.0273(15) 0.0170(15) -0.0013(12) 0.0002(12) 0.0004(12)
C9 0.060(2) 0.043(2) 0.039(2) 0.0081(17) 0.0063(17) -0.0202(17)
C10 0.048(2) 0.0403(18) 0.0307(19) -0.0007(15) -0.0096(15) -0.0014(15)
C11 0.0245(14) 0.0192(13) 0.0236(16) 0.0016(12) 0.0041(12) 0.0000(11)
C12 0.0245(14) 0.0159(13) 0.0254(16) -0.0018(12) 0.0058(12) -0.0011(11)
C13 0.0295(15) 0.0227(14) 0.0296(18) -0.0023(13) -0.0038(13) -0.0025(12)
C14 0.0482(19) 0.0274(16) 0.0221(17) 0.0011(13) 0.0031(14) -0.0004(14)
C15 0.0401(18) 0.0288(16) 0.0346(19) 0.0018(14) 0.0158(15) 0.0018(13)
C16 0.0246(15) 0.0282(15) 0.0334(19) 0.0022(13) 0.0068(13) 0.0015(12)
C17 0.0232(14) 0.0174(13) 0.0243(16) 0.0015(11) 0.0011(11) 0.0011(11)
C18 0.0241(14) 0.0213(14) 0.0263(17) 0.0007(12) 0.0017(12) 0.0017(11)
C19 0.0230(15) 0.0369(17) 0.044(2) -0.0081(15) -0.0025(14) 0.0077(13)
C20 0.0373(18) 0.0440(19) 0.045(2) -0.0113(17) -0.0155(16) 0.0121(15)
C21 0.054(2) 0.0379(18) 0.0220(18) -0.0057(14) -0.0063(15) 0.0123(15)
C22 0.0361(17) 0.0272(15) 0.0246(17) 0.0022(13) 0.0059(13) 0.0058(13)

loop_
_atom_type_symbol
_atom_type_description
_atom_type_scat_dispersion_real
_atom_type_scat_dispersion_imag
_atom_type_scat_source
C C 0.0033 0.0016 'International Tables Vol C Tables 4.2.6.8 and 6.1.1.4'
H H 0.0000 0.0000 'International Tables Vol C Tables 4.2.6.8 and 6.1.1.4'
N N 0.0061 0.0033 'International Tables Vol C Tables 4.2.6.8 and 6.1.1.4'
Na Na 0.0362 0.0249 'International Tables Vol C Tables 4.2.6.8 and 6.1.1.4'
O O 0.0106 0.0060 'International Tables Vol C Tables 4.2.6.8 and 6.1.1.4'
S S 0.1246 0.1234 'International Tables Vol C Tables 4.2.6.8 and 6.1.1.4'

loop_
_geom_angle_atom_site_label_1
_geom_angle_atom_site_label_2
_geom_angle_atom_site_label_3
_geom_angle
_geom_angle_site_symmetry_1
_geom_angle_site_symmetry_3
_geom_angle_publ_flag
C3 S1 C5 95.43(13) . . ?
C5 S2 C4 95.12(13) . . ?
C7 S3 C6 94.94(14) . . ?
C8 S4 C6 94.95(13) . . ?
C7 S5 C9 103.05(15) . . ?
C8 S6 C10 101.22(14) . . ?
O5 Na1 O1 77.40(8) . . ?
O5 Na1 O6 100.86(9) . 1_545 ?
O1 Na1 O6 155.80(8) . 1_545 ?
O5 Na1 O4 165.67(8) . 1_545 ?
O1 Na1 O4 94.55(7) . 1_545 ?
O6 Na1 O4 81.57(8) 1_545 1_545 ?
O5 Na1 N1 104.94(9) . . ?
O1 Na1 N1 103.17(8) . . ?
O6 Na1 N1 100.59(8) 1_545 . ?
O4 Na1 N1 88.33(8) 1_545 . ?
O5 Na1 O3 117.66(8) . 1_545 ?
O1 Na1 O3 85.36(6) . 1_545 ?
O6 Na1 O3 74.01(7) 1_545 1_545 ?
O4 Na1 O3 49.12(6) 1_545 1_545 ?
N1 Na1 O3 137.36(8) . 1_545 ?
O5 Na1 C2 142.27(9) . 1_545 ?
O1 Na1 C2 91.24(7) . 1_545 ?
O6 Na1 C2 75.31(8) 1_545 1_545 ?
O4 Na1 C2 24.51(7) 1_545 1_545 ?
N1 Na1 C2 112.69(8) . 1_545 ?
O3 Na1 C2 24.67(6) 1_545 1_545 ?
O5 Na1 Na2 43.07(6) . . ?
O1 Na1 Na2 41.73(5) . . ?
O6 Na1 Na2 143.81(7) 1_545 . ?
O4 Na1 Na2 133.90(6) 1_545 . ?
N1 Na1 Na2 89.23(6) . . ?
O3 Na1 Na2 120.47(5) 1_545 . ?
C2 Na1 Na2 132.57(6) 1_545 . ?
O5 Na1 Na2 97.55(6) . 1_545 ?
O1 Na1 Na2 115.66(6) . 1_545 ?
O6 Na1 Na2 40.22(6) 1_545 1_545 ?
O4 Na1 Na2 75.06(6) 1_545 1_545 ?
N1 Na1 Na2 138.49(7) . 1_545 ?
O3 Na1 Na2 40.24(4) 1_545 1_545 ?
C2 Na1 Na2 55.03(6) 1_545 1_545 ?
Na2 Na1 Na2 129.55(5) . 1_545 ?
O5 Na1 Na2 75.30(6) . 2_545 ?
O1 Na1 Na2 47.37(5) . 2_545 ?
O6 Na1 Na2 108.57(6) 1_545 2_545 ?
O4 Na1 Na2 90.50(5) 1_545 2_545 ?
N1 Na1 Na2 150.32(7) . 2_545 ?
O3 Na1 Na2 50.86(4) 1_545 2_545 ?
C2 Na1 Na2 70.81(6) 1_545 2_545 ?
Na2 Na1 Na2 70.55(3) . 2_545 ?
Na2 Na1 Na2 69.03(3) 1_545 2_545 ?
O2 Na2 O1 152.54(9) 2 . ?
O2 Na2 O3 112.96(8) 2 . ?
O1 Na2 O3 78.12(7) . . ?
O2 Na2 O6 86.85(8) 2 . ?
O1 Na2 O6 120.13(9) . . ?
O3 Na2 O6 82.79(8) . . ?
O2 Na2 O5 93.74(8) 2 . ?
O1 Na2 O5 76.08(7) . . ?
O3 Na2 O5 153.00(8) . . ?
O6 Na2 O5 103.47(8) . . ?
O2 Na2 O1 49.24(6) 2 2 ?
O1 Na2 O1 116.89(5) . 2 ?
O3 Na2 O1 74.05(6) . 2 ?
O6 Na2 O1 111.00(7) . 2 ?
O5 Na2 O1 125.42(8) . 2 ?
O2 Na2 C1 24.48(7) 2 2 ?
O1 Na2 C1 137.72(8) . 2 ?
O3 Na2 C1 93.60(8) . 2 ?
O6 Na2 C1 99.34(8) . 2 ?
O5 Na2 C1 110.86(8) . 2 ?
O1 Na2 C1 24.76(6) 2 2 ?
O2 Na2 Na1 134.58(7) 2 . ?
O1 Na2 Na1 42.40(5) . . ?
O3 Na2 Na1 112.45(6) . . ?
O6 Na2 Na1 99.70(6) . . ?
O5 Na2 Na1 40.91(6) . . ?
O1 Na2 Na1 149.26(6) 2 . ?
C1 Na2 Na1 149.34(7) 2 . ?
O2 Na2 Na1 82.46(6) 2 1_565 ?
O1 Na2 Na1 120.86(6) . 1_565 ?
O3 Na2 Na1 50.27(5) . 1_565 ?
O6 Na2 Na1 39.99(6) . 1_565 ?
O5 Na2 Na1 143.24(7) . 1_565 ?
O1 Na2 Na1 78.64(5) 2 1_565 ?
C1 Na2 Na1 79.38(6) 2 1_565 ?
Na1 Na2 Na1 129.55(5) . 1_565 ?
O2 Na2 Na1 77.60(5) 2 2 ?
O1 Na2 Na1 80.88(5) . 2 ?
O3 Na2 Na1 77.17(5) . 2 ?
O6 Na2 Na1 147.18(7) . 2 ?
O5 Na2 Na1 106.20(6) . 2 ?
O1 Na2 Na1 38.36(4) 2 2 ?
C1 Na2 Na1 56.92(5) 2 2 ?
Na1 Na2 Na1 111.85(4) . 2 ?
Na1 Na2 Na1 108.56(4) 1_565 2 ?
O2 Na2 H5B 86.6(9) 2 . ?
O1 Na2 H5B 75.5(9) . . ?
O3 Na2 H5B 151.2(9) . . ?
O6 Na2 H5B 120.7(10) . . ?
O5 Na2 H5B 19.1(9) . . ?
O1 Na2 H5B 108.1(10) 2 . ?
C1 Na2 H5B 98.1(9) 2 . ?
Na1 Na2 H5B 51.4(9) . . ?
Na1 Na2 H5B 158.1(9) 1_565 . ?
Na1 Na2 H5B 87.4(10) 2 . ?
C1 O1 Na2 132.71(17) . . ?
C1 O1 Na1 129.93(17) . . ?
Na2 O1 Na1 95.87(7) . . ?
C1 O1 Na2 81.23(15) . 2_545 ?
Na2 O1 Na2 109.98(7) . 2_545 ?
Na1 O1 Na2 94.28(7) . 2_545 ?
C1 O2 Na2 103.70(16) . 2_545 ?
C2 O3 Na2 116.23(16) . . ?
C2 O3 Na1 82.59(15) . 1_565 ?
Na2 O3 Na1 89.49(7) . 1_565 ?
C2 O4 Na1 102.60(16) . 1_565 ?
Na1 O5 Na2 96.02(8) . . ?
Na1 O5 H5A 133(2) . . ?
Na2 O5 H5A 121(2) . . ?
Na1 O5 H5B 115(3) . . ?
Na2 O5 H5B 86(3) . . ?
H5A O5 H5B 96(3) . . ?
Na1 O6 Na2 99.79(8) 1_565 . ?
Na1 O6 H6A 99(3) 1_565 . ?
Na2 O6 H6A 127(3) . . ?
Na1 O6 H6B 121(3) 1_565 . ?
Na2 O6 H6B 103(3) . . ?
H6A O6 H6B 108(3) . . ?
N2 N1 C11 107.6(2) . . ?
N2 N1 Na1 124.17(18) . . ?
C11 N1 Na1 122.38(17) . . ?
N1 N2 N3 108.9(2) . . ?
N2 N3 C12 110.7(2) . . ?
N2 N3 H3 117(2) . . ?
C12 N3 H3 132(2) . . ?
N5 N4 C17 110.9(2) . . ?
N5 N4 H4 116(2) . . ?
C17 N4 H4 132(2) . . ?
N6 N5 N4 108.8(2) . . ?
N5 N6 C18 108.0(2) . . ?
O1 C1 O2 125.8(2) . . ?
O1 C1 C3 118.4(2) . . ?
O2 C1 C3 115.7(2) . . ?
O1 C1 Na2 74.01(15) . 2_545 ?
O2 C1 Na2 51.81(13) . 2_545 ?
C3 C1 Na2 167.35(18) . 2_545 ?
O3 C2 O4 125.4(2) . . ?
O3 C2 C4 119.6(2) . . ?
O4 C2 C4 115.0(2) . . ?
O3 C2 Na1 72.74(14) . 1_565 ?
O4 C2 Na1 52.89(13) . 1_565 ?
C4 C2 Na1 167.25(17) . 1_565 ?
C4 C3 C1 129.5(2) . . ?
C4 C3 S1 117.3(2) . . ?
C1 C3 S1 113.03(18) . . ?
C3 C4 C2 128.9(2) . . ?
C3 C4 S2 117.5(2) . . ?
C2 C4 S2 113.60(18) . . ?
C6 C5 S1 123.3(2) . . ?
C6 C5 S2 122.1(2) . . ?
S1 C5 S2 114.54(15) . . ?
C5 C6 S4 122.2(2) . . ?
C5 C6 S3 123.0(2) . . ?
S4 C6 S3 114.73(16) . . ?
C8 C7 S5 122.3(2) . . ?
C8 C7 S3 117.4(2) . . ?
S5 C7 S3 120.16(17) . . ?
C7 C8 S4 117.8(2) . . ?
C7 C8 S6 124.2(2) . . ?
S4 C8 S6 117.97(16) . . ?
S5 C9 H9A 109.5 . . ?
S5 C9 H9B 109.5 . . ?
H9A C9 H9B 109.5 . . ?
S5 C9 H9C 109.5 . . ?
H9A C9 H9C 109.5 . . ?
H9B C9 H9C 109.5 . . ?
S6 C10 H10A 109.5 . . ?
S6 C10 H10B 109.5 . . ?
H10A C10 H10B 109.5 . . ?
S6 C10 H10C 109.5 . . ?
H10A C10 H10C 109.5 . . ?
H10B C10 H10C 109.5 . . ?
N1 C11 C12 108.8(2) . . ?
N1 C11 C16 130.2(3) . . ?
C12 C11 C16 121.0(3) . . ?
N3 C12 C13 133.8(3) . . ?
N3 C12 C11 103.9(2) . . ?
C13 C12 C11 122.3(3) . . ?
C14 C13 C12 116.3(3) . . ?
C14 C13 H13 121.8 . . ?
C12 C13 H13 121.8 . . ?
C13 C14 C15 121.6(3) . . ?
C13 C14 H14 119.2 . . ?
C15 C14 H14 119.2 . . ?
C16 C15 C14 122.2(3) . . ?
C16 C15 H15 118.9 . . ?
C14 C15 H15 118.9 . . ?
C15 C16 C11 116.6(3) . . ?
C15 C16 H16 121.7 . . ?
C11 C16 H16 121.7 . . ?
N4 C17 C22 134.3(3) . . ?
N4 C17 C18 103.4(3) . . ?
C22 C17 C18 122.3(3) . . ?
N6 C18 C17 108.8(2) . . ?
N6 C18 C19 130.8(3) . . ?
C17 C18 C19 120.4(3) . . ?
C20 C19 C18 117.0(3) . . ?
C20 C19 H19 121.5 . . ?
C18 C19 H19 121.5 . . ?
C19 C20 C21 122.0(3) . . ?
C19 C20 H20 119.0 . . ?
C21 C20 H20 119.0 . . ?
C22 C21 C20 122.1(3) . . ?
C22 C21 H21 118.9 . . ?
C20 C21 H21 118.9 . . ?
C21 C22 C17 116.2(3) . . ?
C21 C22 H22 121.9 . . ?
C17 C22 H22 121.9 . . ?

loop_
_geom_bond_atom_site_label_1
_geom_bond_atom_site_label_2
_geom_bond_distance
_geom_bond_site_symmetry_2
_geom_bond_publ_flag
S1 C3 1.758(3) . ?
S1 C5 1.761(3) . ?
S2 C5 1.761(3) . ?
S2 C4 1.763(3) . ?
S3 C7 1.758(3) . ?
S3 C6 1.762(3) . ?
S4 C8 1.753(3) . ?
S4 C6 1.758(3) . ?
S5 C7 1.743(3) . ?
S5 C9 1.787(3) . ?
S6 C8 1.755(3) . ?
S6 C10 1.802(3) . ?
Na1 O5 2.345(2) . ?
Na1 O1 2.414(2) . ?
Na1 O6 2.422(2) 1_545 ?
Na1 O4 2.424(2) 1_545 ?
Na1 N1 2.527(3) . ?
Na1 O3 2.856(2) 1_545 ?
Na1 C2 2.966(3) 1_545 ?
Na1 Na2 3.5616(16) . ?
Na1 Na2 3.7142(16) 1_545 ?
Na1 Na2 3.8793(16) 2_545 ?
Na2 O2 2.380(2) 2 ?
Na2 O1 2.383(2) . ?
Na2 O3 2.400(2) . ?
Na2 O6 2.434(2) . ?
Na2 O5 2.446(2) . ?
Na2 O1 2.862(2) 2 ?
Na2 C1 2.942(3) 2 ?
Na2 Na1 3.7142(16) 1_565 ?
Na2 Na1 3.8793(16) 2 ?
Na2 H5B 2.53(4) . ?
O1 C1 1.247(3) . ?
O1 Na2 2.862(2) 2_545 ?
O2 C1 1.255(3) . ?
O2 Na2 2.380(2) 2_545 ?
O3 C2 1.249(3) . ?
O3 Na1 2.856(2) 1_565 ?
O4 C2 1.261(3) . ?
O4 Na1 2.424(2) 1_565 ?
O5 H5A 0.89(4) . ?
O5 H5B 0.83(4) . ?
O6 Na1 2.422(2) 1_565 ?
O6 H6A 0.88(4) . ?
O6 H6B 0.80(4) . ?
N1 N2 1.313(3) . ?
N1 C11 1.376(4) . ?
N2 N3 1.347(3) . ?
N3 C12 1.358(4) . ?
N3 H3 0.86(3) . ?
N4 N5 1.348(3) . ?
N4 C17 1.359(4) . ?
N4 H4 0.88(4) . ?
N5 N6 1.308(3) . ?
N6 C18 1.370(4) . ?
C1 C3 1.514(4) . ?
C1 Na2 2.942(3) 2_545 ?
C2 C4 1.506(4) . ?
C2 Na1 2.966(3) 1_565 ?
C3 C4 1.342(4) . ?
C5 C6 1.334(4) . ?
C7 C8 1.339(4) . ?
C9 H9A 0.9800 . ?
C9 H9B 0.9800 . ?
C9 H9C 0.9800 . ?
C10 H10A 0.9800 . ?
C10 H10B 0.9800 . ?
C10 H10C 0.9800 . ?
C11 C12 1.395(4) . ?
C11 C16 1.399(4) . ?
C12 C13 1.393(4) . ?
C13 C14 1.372(4) . ?
C13 H13 0.9500 . ?
C14 C15 1.414(4) . ?
C14 H14 0.9500 . ?
C15 C16 1.367(4) . ?
C15 H15 0.9500 . ?
C16 H16 0.9500 . ?
C17 C22 1.394(4) . ?
C17 C18 1.402(4) . ?
C18 C19 1.405(4) . ?
C19 C20 1.363(5) . ?
C19 H19 0.9500 . ?
C20 C21 1.406(5) . ?
C20 H20 0.9500 . ?
C21 C22 1.370(4) . ?
C21 H21 0.9500 . ?
C22 H22 0.9500 . ?

loop_
_geom_hbond_atom_site_label_D
_geom_hbond_atom_site_label_H
_geom_hbond_atom_site_label_A
_geom_hbond_distance_DH
_geom_hbond_distance_HA
_geom_hbond_distance_DA
_geom_hbond_angle_DHA
_geom_hbond_site_symmetry_A
N3 H3 O2 0.86(3) 1.88(3) 2.737(3) 169(3) 1_655
N4 H4 O4 0.88(4) 1.93(4) 2.742(3) 153(3) .
O5 H5A N6 0.89(4) 2.02(4) 2.908(3) 175(3) 2_645
O5 H5B O3 0.83(4) 1.99(4) 2.762(3) 154(4) 2_545
O6 H6A N5 0.88(4) 2.04(4) 2.914(3) 169(4) .
O6 H6B N2 0.80(4) 2.08(4) 2.875(3) 174(4) 2_655

loop_
_geom_torsion_atom_site_label_1
_geom_torsion_atom_site_label_2
_geom_torsion_atom_site_label_3
_geom_torsion_atom_site_label_4
_geom_torsion
_geom_torsion_site_symmetry_1
_geom_torsion_site_symmetry_2
_geom_torsion_site_symmetry_3
_geom_torsion_site_symmetry_4
_geom_torsion_publ_flag
O5 Na1 Na2 O2 -4.23(11) . . . 2 ?
O1 Na1 Na2 O2 -140.21(12) . . . 2 ?
O6 Na1 Na2 O2 1.82(16) 1_545 . . 2 ?
O4 Na1 Na2 O2 -164.22(10) 1_545 . . 2 ?
N1 Na1 Na2 O2 108.85(10) . . . 2 ?
O3 Na1 Na2 O2 -103.41(10) 1_545 . . 2 ?
C2 Na1 Na2 O2 -130.39(11) 1_545 . . 2 ?
Na2 Na1 Na2 O2 -54.91(11) 1_545 . . 2 ?
Na2 Na1 Na2 O2 -93.30(9) 2_545 . . 2 ?
O5 Na1 Na2 O1 135.98(12) . . . . ?
O6 Na1 Na2 O1 142.03(14) 1_545 . . . ?
O4 Na1 Na2 O1 -24.01(10) 1_545 . . . ?
N1 Na1 Na2 O1 -110.94(10) . . . . ?
O3 Na1 Na2 O1 36.80(9) 1_545 . . . ?
C2 Na1 Na2 O1 9.82(11) 1_545 . . . ?
Na2 Na1 Na2 O1 85.30(9) 1_545 . . . ?
Na2 Na1 Na2 O1 46.91(7) 2_545 . . . ?
O5 Na1 Na2 O3 174.44(11) . . . . ?
O1 Na1 Na2 O3 38.47(9) . . . . ?
O6 Na1 Na2 O3 -179.50(11) 1_545 . . . ?
O4 Na1 Na2 O3 14.46(11) 1_545 . . . ?
N1 Na1 Na2 O3 -72.48(8) . . . . ?
O3 Na1 Na2 O3 75.27(8) 1_545 . . . ?
C2 Na1 Na2 O3 48.28(11) 1_545 . . . ?
Na2 Na1 Na2 O3 123.76(7) 1_545 . . . ?
Na2 Na1 Na2 O3 85.37(6) 2_545 . . . ?
O5 Na1 Na2 O6 -99.41(11) . . . . ?
O1 Na1 Na2 O6 124.61(10) . . . . ?
O6 Na1 Na2 O6 -93.35(13) 1_545 . . . ?
O4 Na1 Na2 O6 100.61(10) 1_545 . . . ?
N1 Na1 Na2 O6 13.67(9) . . . . ?
O3 Na1 Na2 O6 161.42(8) 1_545 . . . ?
C2 Na1 Na2 O6 134.43(10) 1_545 . . . ?
Na2 Na1 Na2 O6 -150.09(7) 1_545 . . . ?
Na2 Na1 Na2 O6 171.52(8) 2_545 . . . ?
O1 Na1 Na2 O5 -135.98(12) . . . . ?
O6 Na1 Na2 O5 6.06(13) 1_545 . . . ?
O4 Na1 Na2 O5 -159.99(12) 1_545 . . . ?
N1 Na1 Na2 O5 113.08(10) . . . . ?
O3 Na1 Na2 O5 -99.17(10) 1_545 . . . ?
C2 Na1 Na2 O5 -126.16(12) 1_545 . . . ?
Na2 Na1 Na2 O5 -50.68(10) 1_545 . . . ?
Na2 Na1 Na2 O5 -89.07(9) 2_545 . . . ?
O5 Na1 Na2 O1 77.94(13) . . . 2 ?
O1 Na1 Na2 O1 -58.04(14) . . . 2 ?
O6 Na1 Na2 O1 83.99(15) 1_545 . . 2 ?
O4 Na1 Na2 O1 -82.05(14) 1_545 . . 2 ?
N1 Na1 Na2 O1 -168.98(11) . . . 2 ?
O3 Na1 Na2 O1 -21.24(13) 1_545 . . 2 ?
C2 Na1 Na2 O1 -48.22(15) 1_545 . . 2 ?
Na2 Na1 Na2 O1 27.25(14) 1_545 . . 2 ?
Na2 Na1 Na2 O1 -11.13(10) 2_545 . . 2 ?
O5 Na1 Na2 C1 28.27(14) . . . 2 ?
O1 Na1 Na2 C1 -107.71(14) . . . 2 ?
O6 Na1 Na2 C1 34.33(18) 1_545 . . 2 ?
O4 Na1 Na2 C1 -131.71(13) 1_545 . . 2 ?
N1 Na1 Na2 C1 141.35(13) . . . 2 ?
O3 Na1 Na2 C1 -70.90(14) 1_545 . . 2 ?
C2 Na1 Na2 C1 -97.89(15) 1_545 . . 2 ?
Na2 Na1 Na2 C1 -22.41(15) 1_545 . . 2 ?
Na2 Na1 Na2 C1 -60.80(12) 2_545 . . 2 ?
O5 Na1 Na2 Na1 -129.32(10) . . . 1_565 ?
O1 Na1 Na2 Na1 94.70(9) . . . 1_565 ?
O6 Na1 Na2 Na1 -123.26(11) 1_545 . . 1_565 ?
O4 Na1 Na2 Na1 70.70(10) 1_545 . . 1_565 ?
N1 Na1 Na2 Na1 -16.24(9) . . . 1_565 ?
O3 Na1 Na2 Na1 131.51(6) 1_545 . . 1_565 ?
C2 Na1 Na2 Na1 104.52(9) 1_545 . . 1_565 ?
Na2 Na1 Na2 Na1 180.0 1_545 . . 1_565 ?
Na2 Na1 Na2 Na1 141.61(6) 2_545 . . 1_565 ?
O5 Na1 Na2 Na1 89.79(9) . . . 2 ?
O1 Na1 Na2 Na1 -46.18(7) . . . 2 ?
O6 Na1 Na2 Na1 95.85(11) 1_545 . . 2 ?
O4 Na1 Na2 Na1 -70.19(9) 1_545 . . 2 ?
N1 Na1 Na2 Na1 -157.13(7) . . . 2 ?
O3 Na1 Na2 Na1 -9.38(6) 1_545 . . 2 ?
C2 Na1 Na2 Na1 -36.36(9) 1_545 . . 2 ?
Na2 Na1 Na2 Na1 39.11(6) 1_545 . . 2 ?
Na2 Na1 Na2 Na1 0.725(13) 2_545 . . 2 ?
O2 Na2 O1 C1 -94.7(3) 2 . . . ?
O3 Na2 O1 C1 22.7(2) . . . . ?
O6 Na2 O1 C1 97.0(2) . . . . ?
O5 Na2 O1 C1 -165.4(2) . . . . ?
O1 Na2 O1 C1 -42.4(2) 2 . . . ?
C1 Na2 O1 C1 -59.5(3) 2 . . . ?
Na1 Na2 O1 C1 166.7(3) . . . . ?
Na1 Na2 O1 C1 50.2(2) 1_565 . . . ?
Na1 Na2 O1 C1 -56.0(2) 2 . . . ?
O2 Na2 O1 Na1 98.61(17) 2 . . . ?
O3 Na2 O1 Na1 -144.02(8) . . . . ?
O6 Na2 O1 Na1 -69.71(10) . . . . ?
O5 Na2 O1 Na1 27.96(7) . . . . ?
O1 Na2 O1 Na1 150.91(8) 2 . . . ?
C1 Na2 O1 Na1 133.78(10) 2 . . . ?
Na1 Na2 O1 Na1 -116.47(7) 1_565 . . . ?
Na1 Na2 O1 Na1 137.29(6) 2 . . . ?
O2 Na2 O1 Na2 1.9(2) 2 . . 2_545 ?
O3 Na2 O1 Na2 119.25(8) . . . 2_545 ?
O6 Na2 O1 Na2 -166.44(8) . . . 2_545 ?
O5 Na2 O1 Na2 -68.77(8) . . . 2_545 ?
O1 Na2 O1 Na2 54.18(10) 2 . . 2_545 ?
C1 Na2 O1 Na2 37.05(14) 2 . . 2_545 ?
Na1 Na2 O1 Na2 -96.73(8) . . . 2_545 ?
Na1 Na2 O1 Na2 146.80(6) 1_565 . . 2_545 ?
Na1 Na2 O1 Na2 40.56(6) 2 . . 2_545 ?
O5 Na1 O1 C1 163.6(2) . . . . ?
O6 Na1 O1 C1 75.2(3) 1_545 . . . ?
O4 Na1 O1 C1 -4.4(2) 1_545 . . . ?
N1 Na1 O1 C1 -93.7(2) . . . . ?
O3 Na1 O1 C1 43.9(2) 1_545 . . . ?
C2 Na1 O1 C1 20.0(2) 1_545 . . . ?
Na2 Na1 O1 C1 -167.2(3) . . . . ?
Na2 Na1 O1 C1 71.2(2) 1_545 . . . ?
Na2 Na1 O1 C1 82.1(2) 2_545 . . . ?
O5 Na1 O1 Na2 -29.10(8) . . . . ?
O6 Na1 O1 Na2 -117.6(2) 1_545 . . . ?
O4 Na1 O1 Na2 162.90(7) 1_545 . . . ?
N1 Na1 O1 Na2 73.55(9) . . . . ?
O3 Na1 O1 Na2 -148.80(7) 1_545 . . . ?
C2 Na1 O1 Na2 -172.78(8) 1_545 . . . ?
Na2 Na1 O1 Na2 -121.51(7) 1_545 . . . ?
Na2 Na1 O1 Na2 -110.62(8) 2_545 . . . ?
O5 Na1 O1 Na2 81.52(7) . . . 2_545 ?
O6 Na1 O1 Na2 -7.0(2) 1_545 . . 2_545 ?
O4 Na1 O1 Na2 -86.49(7) 1_545 . . 2_545 ?
N1 Na1 O1 Na2 -175.83(7) . . . 2_545 ?
O3 Na1 O1 Na2 -38.19(6) 1_545 . . 2_545 ?
C2 Na1 O1 Na2 -62.17(7) 1_545 . . 2_545 ?
Na2 Na1 O1 Na2 110.62(8) . . . 2_545 ?
Na2 Na1 O1 Na2 -10.89(8) 1_545 . . 2_545 ?
O2 Na2 O3 C2 -138.97(18) 2 . . . ?
O1 Na2 O3 C2 67.43(18) . . . . ?
O6 Na2 O3 C2 -55.51(18) . . . . ?
O5 Na2 O3 C2 50.1(3) . . . . ?
O1 Na2 O3 C2 -169.83(18) 2 . . . ?
C1 Na2 O3 C2 -154.47(18) 2 . . . ?
Na1 Na2 O3 C2 42.05(19) . . . . ?
Na1 Na2 O3 C2 -81.48(17) 1_565 . . . ?
Na1 Na2 O3 C2 150.64(18) 2 . . . ?
O2 Na2 O3 Na1 -57.49(8) 2 . . 1_565 ?
O1 Na2 O3 Na1 148.91(7) . . . 1_565 ?
O6 Na2 O3 Na1 25.97(7) . . . 1_565 ?
O5 Na2 O3 Na1 131.56(17) . . . 1_565 ?
O1 Na2 O3 Na1 -88.35(6) 2 . . 1_565 ?
C1 Na2 O3 Na1 -72.99(7) 2 . . 1_565 ?
Na1 Na2 O3 Na1 123.53(5) . . . 1_565 ?
Na1 Na2 O3 Na1 -127.87(5) 2 . . 1_565 ?
O1 Na1 O5 Na2 28.30(7) . . . . ?
O6 Na1 O5 Na2 -176.36(8) 1_545 . . . ?
O4 Na1 O5 Na2 85.1(3) 1_545 . . . ?
N1 Na1 O5 Na2 -72.19(9) . . . . ?
O3 Na1 O5 Na2 106.12(8) 1_545 . . . ?
C2 Na1 O5 Na2 103.66(13) 1_545 . . . ?
Na2 Na1 O5 Na2 143.00(7) 1_545 . . . ?
Na2 Na1 O5 Na2 77.08(6) 2_545 . . . ?
O2 Na2 O5 Na1 176.98(8) 2 . . . ?
O1 Na2 O5 Na1 -28.87(8) . . . . ?
O3 Na2 O5 Na1 -11.4(2) . . . . ?
O6 Na2 O5 Na1 89.33(10) . . . . ?
O1 Na2 O5 Na1 -142.17(7) 2 . . . ?
C1 Na2 O5 Na1 -165.02(8) 2 . . . ?
Na1 Na2 O5 Na1 94.58(11) 1_565 . . . ?
Na1 Na2 O5 Na1 -104.86(7) 2 . . . ?
O2 Na2 O6 Na1 82.02(9) 2 . . 1_565 ?
O1 Na2 O6 Na1 -103.35(10) . . . 1_565 ?
O3 Na2 O6 Na1 -31.61(9) . . . 1_565 ?
O5 Na2 O6 Na1 175.11(8) . . . 1_565 ?
O1 Na2 O6 Na1 38.20(11) 2 . . 1_565 ?
C1 Na2 O6 Na1 60.88(10) 2 . . 1_565 ?
Na1 Na2 O6 Na1 -143.26(8) . . . 1_565 ?
Na1 Na2 O6 Na1 20.85(18) 2 . . 1_565 ?
O5 Na1 N1 N2 -59.5(2) . . . . ?
O1 Na1 N1 N2 -139.7(2) . . . . ?
O6 Na1 N1 N2 44.9(2) 1_545 . . . ?
O4 Na1 N1 N2 126.0(2) 1_545 . . . ?
O3 Na1 N1 N2 122.7(2) 1_545 . . . ?
C2 Na1 N1 N2 123.3(2) 1_545 . . . ?
Na2 Na1 N1 N2 -100.1(2) . . . . ?
Na2 Na1 N1 N2 61.0(2) 1_545 . . . ?
Na2 Na1 N1 N2 -145.93(17) 2_545 . . . ?
O5 Na1 N1 C11 150.7(2) . . . . ?
O1 Na1 N1 C11 70.5(2) . . . . ?
O6 Na1 N1 C11 -104.9(2) 1_545 . . . ?
O4 Na1 N1 C11 -23.8(2) 1_545 . . . ?
O3 Na1 N1 C11 -27.1(3) 1_545 . . . ?
C2 Na1 N1 C11 -26.5(2) 1_545 . . . ?
Na2 Na1 N1 C11 110.2(2) . . . . ?
Na2 Na1 N1 C11 -88.8(2) 1_545 . . . ?
Na2 Na1 N1 C11 64.3(3) 2_545 . . . ?
C11 N1 N2 N3 0.2(3) . . . . ?
Na1 N1 N2 N3 -153.32(17) . . . . ?
N1 N2 N3 C12 0.0(3) . . . . ?
C17 N4 N5 N6 0.3(3) . . . . ?
N4 N5 N6 C18 -0.4(3) . . . . ?
Na2 O1 C1 O2 110.1(3) . . . . ?
Na1 O1 C1 O2 -87.2(3) . . . . ?
Na2 O1 C1 O2 1.0(3) 2_545 . . . ?
Na2 O1 C1 C3 -73.3(3) . . . . ?
Na1 O1 C1 C3 89.3(3) . . . . ?
Na2 O1 C1 C3 177.6(2) 2_545 . . . ?
Na2 O1 C1 Na2 109.15(18) . . . 2_545 ?
Na1 O1 C1 Na2 -88.24(17) . . . 2_545 ?
Na2 O2 C1 O1 -1.2(3) 2_545 . . . ?
Na2 O2 C1 C3 -177.89(17) 2_545 . . . ?
Na2 O3 C2 O4 91.3(3) . . . . ?
Na1 O3 C2 O4 5.6(2) 1_565 . . . ?
Na2 O3 C2 C4 -90.7(2) . . . . ?
Na1 O3 C2 C4 -176.5(2) 1_565 . . . ?
Na2 O3 C2 Na1 85.75(12) . . . 1_565 ?
Na1 O4 C2 O3 -6.7(3) 1_565 . . . ?
Na1 O4 C2 C4 175.27(17) 1_565 . . . ?
O1 C1 C3 C4 42.0(4) . . . . ?
O2 C1 C3 C4 -141.0(3) . . . . ?
Na2 C1 C3 C4 -148.6(7) 2_545 . . . ?
O1 C1 C3 S1 -133.0(2) . . . . ?
O2 C1 C3 S1 44.0(3) . . . . ?
Na2 C1 C3 S1 36.4(9) 2_545 . . . ?
C5 S1 C3 C4 -0.3(2) . . . . ?
C5 S1 C3 C1 175.40(18) . . . . ?
C1 C3 C4 C2 7.4(4) . . . . ?
S1 C3 C4 C2 -177.8(2) . . . . ?
C1 C3 C4 S2 -172.3(2) . . . . ?
S1 C3 C4 S2 2.6(3) . . . . ?
O3 C2 C4 C3 25.3(4) . . . . ?
O4 C2 C4 C3 -156.6(3) . . . . ?
Na1 C2 C4 C3 -139.2(7) 1_565 . . . ?
O3 C2 C4 S2 -155.1(2) . . . . ?
O4 C2 C4 S2 23.1(3) . . . . ?
Na1 C2 C4 S2 40.4(9) 1_565 . . . ?
C5 S2 C4 C3 -3.4(2) . . . . ?
C5 S2 C4 C2 176.93(18) . . . . ?
C3 S1 C5 C6 177.3(2) . . . . ?
C3 S1 C5 S2 -2.05(16) . . . . ?
C4 S2 C5 C6 -176.3(2) . . . . ?
C4 S2 C5 S1 3.08(16) . . . . ?
S1 C5 C6 S4 178.01(15) . . . . ?
S2 C5 C6 S4 -2.6(3) . . . . ?
S1 C5 C6 S3 -1.9(4) . . . . ?
S2 C5 C6 S3 177.46(15) . . . . ?
C8 S4 C6 C5 175.5(2) . . . . ?
C8 S4 C6 S3 -4.55(18) . . . . ?
C7 S3 C6 C5 -175.9(2) . . . . ?
C7 S3 C6 S4 4.22(18) . . . . ?
C9 S5 C7 C8 172.1(3) . . . . ?
C9 S5 C7 S3 -13.2(2) . . . . ?
C6 S3 C7 C8 -2.1(3) . . . . ?
C6 S3 C7 S5 -176.98(18) . . . . ?
S5 C7 C8 S4 173.97(16) . . . . ?
S3 C7 C8 S4 -0.8(3) . . . . ?
S5 C7 C8 S6 -3.3(4) . . . . ?
S3 C7 C8 S6 -178.13(16) . . . . ?
C6 S4 C8 C7 3.3(3) . . . . ?
C6 S4 C8 S6 -179.26(17) . . . . ?
C10 S6 C8 C7 81.5(3) . . . . ?
C10 S6 C8 S4 -95.79(19) . . . . ?
N2 N1 C11 C12 -0.3(3) . . . . ?
Na1 N1 C11 C12 153.80(17) . . . . ?
N2 N1 C11 C16 179.9(3) . . . . ?
Na1 N1 C11 C16 -26.0(4) . . . . ?
N2 N3 C12 C13 179.3(3) . . . . ?
N2 N3 C12 C11 -0.2(3) . . . . ?
N1 C11 C12 N3 0.3(3) . . . . ?
C16 C11 C12 N3 -179.9(2) . . . . ?
N1 C11 C12 C13 -179.2(2) . . . . ?
C16 C11 C12 C13 0.6(4) . . . . ?
N3 C12 C13 C14 180.0(3) . . . . ?
C11 C12 C13 C14 -0.6(4) . . . . ?
C12 C13 C14 C15 0.1(4) . . . . ?
C13 C14 C15 C16 0.5(5) . . . . ?
C14 C15 C16 C11 -0.5(4) . . . . ?
N1 C11 C16 C15 179.8(3) . . . . ?
C12 C11 C16 C15 0.0(4) . . . . ?
N5 N4 C17 C22 -179.6(3) . . . . ?
N5 N4 C17 C18 -0.1(3) . . . . ?
N5 N6 C18 C17 0.4(3) . . . . ?
N5 N6 C18 C19 -179.2(3) . . . . ?
N4 C17 C18 N6 -0.2(3) . . . . ?
C22 C17 C18 N6 179.5(2) . . . . ?
N4 C17 C18 C19 179.5(2) . . . . ?
C22 C17 C18 C19 -0.9(4) . . . . ?
N6 C18 C19 C20 -179.8(3) . . . . ?
C17 C18 C19 C20 0.6(4) . . . . ?
C18 C19 C20 C21 0.1(5) . . . . ?
C19 C20 C21 C22 -0.6(5) . . . . ?
C20 C21 C22 C17 0.4(4) . . . . ?
N4 C17 C22 C21 179.9(3) . . . . ?
C18 C17 C22 C21 0.3(4) . . . . ?
